data_1559366
loop_
_publ_author_name
'Chen, Chao'
'Shi, Chen'
'Yang, Yaxi'
'Zhou, Bing'

_publ_section_title
;
 Rh(iii)-catalyzed tandem annulative redox-neutral arylation/amidation of
 aromatic tethered alkenes
;
_journal_name_full 'Chemical Science'
_journal_paper_doi 10.1039/D0SC04007J
_journal_year 2020
_chemical_formula_moiety 'C19 H26 N2 O5'
_chemical_formula_sum 'C19 H26 N2 O5'
_chemical_formula_weight 362.42
_space_group_crystal_system triclinic
_space_group_IT_number 2
_space_group_name_Hall '-P 1'
_space_group_name_H-M_alt 'P -1'
_atom_sites_solution_hydrogens geom
_atom_sites_solution_primary dual
_audit_creation_date 2020-07-09
_audit_creation_method
;
Olex2 1.2
(compiled 2018.05.29 svn.r3508 for OlexSys, GUI svn.r5506)
;
_audit_update_record
;
2020-07-13 deposited with the CCDC.	2020-09-29 downloaded from the CCDC.
;
_cell_angle_alpha 65.847(2)
_cell_angle_beta 89.484(2)
_cell_angle_gamma 80.357(2)
_cell_formula_units_Z 4
_cell_length_a 9.7686(7)
_cell_length_b 14.2286(10)
_cell_length_c 15.2461(11)
_cell_measurement_reflns_used 1717
_cell_measurement_temperature 150
_cell_measurement_theta_max 24.128
_cell_measurement_theta_min 2.413
_cell_volume 1902.1(2)
_computing_cell_refinement 'SAINT V8.40A (?, 2016)'
_computing_data_reduction 'SAINT V8.40A (?, 2016)'
_computing_molecular_graphics 'Olex2 (Dolomanov et al., 2009)'
_computing_publication_material 'Olex2 (Dolomanov et al., 2009)'
_computing_structure_refinement 'ShelXL (Sheldrick, 2015)'
_computing_structure_solution 'ShelXT (Sheldrick, 2015)'
_diffrn_ambient_temperature 150.0
_diffrn_measured_fraction_theta_full 0.995
_diffrn_measured_fraction_theta_max 0.988
_diffrn_measurement_device_type 'Bruker APEX-II CCD'
_diffrn_measurement_method '\f and \w scans'
_diffrn_radiation_type MoK\a
_diffrn_radiation_wavelength 0.71073
_diffrn_reflns_av_unetI/netI 0.0940
_diffrn_reflns_Laue_measured_fraction_full 0.995
_diffrn_reflns_Laue_measured_fraction_max 0.988
_diffrn_reflns_limit_h_max 12
_diffrn_reflns_limit_h_min -12
_diffrn_reflns_limit_k_max 17
_diffrn_reflns_limit_k_min -15
_diffrn_reflns_limit_l_max 19
_diffrn_reflns_limit_l_min 0
_diffrn_reflns_number 7423
_diffrn_reflns_point_group_measured_fraction_full 0.995
_diffrn_reflns_point_group_measured_fraction_max 0.988
_diffrn_reflns_theta_full 25.242
_diffrn_reflns_theta_max 26.378
_diffrn_reflns_theta_min 2.119
_diffrn_standards_number 0
_exptl_absorpt_coefficient_mu 0.092
_exptl_absorpt_correction_T_max 0.3516
_exptl_absorpt_correction_T_min 0.2516
_exptl_absorpt_correction_type none
_exptl_absorpt_process_details
;
 TWINABS-2012/1 (Bruker,2012) was used for absorption correction.

Final HKLF 4 output contains 26391 reflections, Rint = 0.0678
 (9093 with I > 3sig(I), Rint = 0.0371)
;
_exptl_crystal_colour colourless
_exptl_crystal_colour_primary colourless
_exptl_crystal_density_diffrn 1.266
_exptl_crystal_description needle
_exptl_crystal_F_000 776
_exptl_crystal_size_max 0.08
_exptl_crystal_size_mid 0.02
_exptl_crystal_size_min 0.01
_refine_diff_density_max 0.301
_refine_diff_density_min -0.332
_refine_diff_density_rms 0.070
_refine_ls_extinction_method none
_refine_ls_goodness_of_fit_ref 1.094
_refine_ls_hydrogen_treatment constr
_refine_ls_matrix_type full
_refine_ls_number_parameters 475
_refine_ls_number_reflns 7423
_refine_ls_number_restraints 0
_refine_ls_restrained_S_all 1.094
_refine_ls_R_factor_all 0.1282
_refine_ls_R_factor_gt 0.0710
_refine_ls_shift/su_max 0.001
_refine_ls_shift/su_mean 0.000
_refine_ls_structure_factor_coef Fsqd
_refine_ls_weighting_details 'w=1/[\s^2^(Fo^2^)+(0.0522P)^2^+1.1663P] where P=(Fo^2^+2Fc^2^)/3'
_refine_ls_weighting_scheme calc
_refine_ls_wR_factor_gt 0.1372
_refine_ls_wR_factor_ref 0.1623
_reflns_Friedel_coverage 0.000
_reflns_number_gt 4703
_reflns_number_total 7423
_reflns_threshold_expression 'I > 2\s(I)'
_cod_data_source_file d0sc04007j2.cif
_cod_data_source_block mo_22020391_0m_4
_cod_database_code 1559366
_shelx_shelxl_version_number 2018/3
_shelx_space_group_comment
;
The symmetry employed for this shelxl refinement is uniquely defined
by the following loop, which should always be used as a source of
symmetry information in preference to the above space-group names.
They are only intended as comments.
;
_shelx_estimated_absorpt_t_max 0.999
_shelx_estimated_absorpt_t_min 0.993
_olex2_refinement_description
;
1. Fixed Uiso
 At 1.2 times of:
  All C(H) groups, All C(H,H) groups, All N(H) groups
 At 1.5 times of:
  All C(H,H,H) groups
2.a Ternary CH refined with riding coordinates:
 C22(H22), C3(H3)
2.b Secondary CH2 refined with riding coordinates:
 C7(H7A,H7B), C4(H4A,H4B), C26(H26A,H26B), C10(H10A,H10B), C28(H28A,H28B),
 C23(H23A,H23B), C21(H21A,H21B), C2(H2A,H2B), C20(H20A,H20B), C1(H1A,H1B),
 C24(H24A,H24B), C5(H5A,H5B)
2.c Aromatic/amide H refined with riding coordinates:
 N3(H3A), N2(H2), C14(H14), C33(H33), C13(H13), C34(H34), C32(H32), C15(H15)
2.d Idealised Me refined as rotating group:
 C9(H9A,H9B,H9C), C29(H29A,H29B,H29C), C18(H18A,H18B,H18C), C19(H19A,H19B,
 H19C), C37(H37A,H37B,H37C), C38(H38A,H38B,H38C)
;
_olex2_submission_special_instructions 'No special instructions were received'

loop_
_space_group_symop_operation_xyz
'x, y, z'
'-x, -y, -z'

loop_
_atom_site_label
_atom_site_type_symbol
_atom_site_fract_x
_atom_site_fract_y
_atom_site_fract_z
_atom_site_U_iso_or_equiv
_atom_site_adp_type
_atom_site_occupancy
_atom_site_site_symmetry_order
_atom_site_calc_flag
_atom_site_refinement_flags_posn
_atom_site_refinement_flags_adp
_atom_site_refinement_flags_occupancy
_atom_site_disorder_assembly
_atom_site_disorder_group
O4 O 0.6993(3) 0.8425(2) 0.5129(2) 0.0355(7) Uani 1 1 d . . . . .
O3 O 0.8015(3) 0.5318(2) 0.6416(2) 0.0343(7) Uani 1 1 d . . . . .
O8 O 0.2645(3) 0.6830(2) 0.3773(2) 0.0359(7) Uani 1 1 d . . . . .
O1 O 0.4015(3) 0.6139(2) 0.8442(2) 0.0397(7) Uani 1 1 d . . . . .
O6 O 0.0186(3) 0.7089(2) 0.8497(2) 0.0358(7) Uani 1 1 d . . . . .
O7 O 0.2029(3) 0.8341(2) 0.5334(2) 0.0405(8) Uani 1 1 d . . . . .
O2 O 0.4268(3) 0.3443(2) 0.9218(2) 0.0391(7) Uani 1 1 d . . . . .
O5 O 0.4495(3) 1.0514(2) 0.1982(2) 0.0386(7) Uani 1 1 d . . . . .
N3 N -0.0156(3) 0.8518(2) 0.4750(2) 0.0282(8) Uani 1 1 d . . . . .
H3A H -0.103680 0.851917 0.487603 0.034 Uiso 1 1 calc R . . . .
O9 O -0.1394(3) 0.9882(2) 0.1686(2) 0.0487(9) Uani 1 1 d . . . . .
N2 N 0.4967(3) 0.7870(2) 0.5565(2) 0.0251(7) Uani 1 1 d . . . . .
H2 H 0.408674 0.794033 0.538886 0.030 Uiso 1 1 calc R . . . .
O10 O -0.1529(3) 0.7975(2) 0.0823(2) 0.0413(8) Uani 1 1 d . . . . .
N1 N 0.3741(3) 0.4465(3) 0.9113(3) 0.0355(9) Uani 1 1 d . . . . .
N4 N -0.1924(4) 0.8890(3) 0.0966(3) 0.0370(9) Uani 1 1 d . . . . .
C11 C 0.6380(4) 0.5210(3) 0.7538(3) 0.0247(9) Uani 1 1 d . . . . .
C30 C 0.0924(4) 0.7918(3) 0.2617(3) 0.0268(9) Uani 1 1 d . . . . .
C25 C 0.0770(4) 0.8372(3) 0.5458(3) 0.0269(9) Uani 1 1 d . . . . .
C7 C 0.5513(4) 0.7061(3) 0.6494(3) 0.0256(9) Uani 1 1 d . . . . .
H7A H 0.491157 0.714360 0.699259 0.031 Uiso 1 1 calc R . . . .
H7B H 0.645248 0.716113 0.663348 0.031 Uiso 1 1 calc R . . . .
C31 C 0.2306(4) 0.7404(3) 0.2814(3) 0.0290(9) Uani 1 1 d . . . . .
C27 C 0.0265(4) 0.7698(3) 0.3568(3) 0.0263(9) Uani 1 1 d . . . . .
C22 C 0.0188(4) 0.8206(3) 0.6423(3) 0.0274(9) Uani 1 1 d . . . . .
H22 H -0.063797 0.877105 0.631196 0.033 Uiso 1 1 calc R . . . .
C6 C 0.5735(4) 0.8514(3) 0.4962(3) 0.0242(9) Uani 1 1 d . . . . .
C8 C 0.5614(4) 0.5933(3) 0.6573(3) 0.0238(8) Uani 1 1 d . . . . .
C4 C 0.5858(4) 1.0146(3) 0.3458(3) 0.0295(9) Uani 1 1 d . . . . .
H4A H 0.618110 1.048923 0.384709 0.035 Uiso 1 1 calc R . . . .
H4B H 0.668714 0.977750 0.327672 0.035 Uiso 1 1 calc R . . . .
C12 C 0.7757(4) 0.4922(3) 0.7378(3) 0.0280(9) Uani 1 1 d . . . . .
C26 C 0.0230(4) 0.8675(3) 0.3788(3) 0.0272(9) Uani 1 1 d . . . . .
H26A H 0.116152 0.887573 0.369925 0.033 Uiso 1 1 calc R . . . .
H26B H -0.043932 0.926521 0.331619 0.033 Uiso 1 1 calc R . . . .
C16 C 0.5983(4) 0.4872(3) 0.8481(3) 0.0275(9) Uani 1 1 d . . . . .
C3 C 0.4963(4) 0.9363(3) 0.4051(3) 0.0239(9) Uani 1 1 d . . . . .
H3 H 0.416324 0.975561 0.424854 0.029 Uiso 1 1 calc R . . . .
C14 C 0.6995(4) 0.4279(3) 0.9227(3) 0.0349(10) Uani 1 1 d . . . . .
H14 H 0.674193 0.404776 0.987508 0.042 Uiso 1 1 calc R . . . .
C9 C 0.4193(4) 0.5716(3) 0.6388(3) 0.0348(10) Uani 1 1 d . . . . .
H9A H 0.427193 0.497451 0.651860 0.052 Uiso 1 1 calc GR . . . .
H9B H 0.385953 0.614801 0.571482 0.052 Uiso 1 1 calc GR . . . .
H9C H 0.353383 0.588646 0.681255 0.052 Uiso 1 1 calc GR . . . .
C36 C -0.1035(4) 0.9153(3) 0.1451(3) 0.0319(10) Uani 1 1 d . . . . .
C10 C 0.6658(4) 0.5720(3) 0.5893(3) 0.0307(9) Uani 1 1 d . . . . .
H10A H 0.638556 0.520048 0.568324 0.037 Uiso 1 1 calc R . . . .
H10B H 0.668550 0.637381 0.531424 0.037 Uiso 1 1 calc R . . . .
C33 C 0.2708(5) 0.8120(3) 0.1162(3) 0.0402(11) Uani 1 1 d . . . . .
H33 H 0.331394 0.819897 0.065521 0.048 Uiso 1 1 calc R . . . .
C28 C 0.1339(4) 0.6764(3) 0.4240(3) 0.0324(10) Uani 1 1 d . . . . .
H28A H 0.144712 0.679519 0.487181 0.039 Uiso 1 1 calc R . . . .
H28B H 0.103711 0.609776 0.434412 0.039 Uiso 1 1 calc R . . . .
C17 C 0.4520(4) 0.5207(3) 0.8673(3) 0.0313(10) Uani 1 1 d . . . . .
C13 C 0.8764(4) 0.4325(3) 0.8113(3) 0.0352(10) Uani 1 1 d . . . . .
H13 H 0.969887 0.413347 0.798573 0.042 Uiso 1 1 calc R . . . .
C23 C 0.1237(4) 0.8277(3) 0.7119(3) 0.0324(10) Uani 1 1 d . . . . .
H23A H 0.209295 0.775587 0.720696 0.039 Uiso 1 1 calc R . . . .
H23B H 0.149002 0.898182 0.684501 0.039 Uiso 1 1 calc R . . . .
C35 C 0.0431(4) 0.8538(3) 0.1673(3) 0.0297(9) Uani 1 1 d . . . . .
C21 C -0.0292(4) 0.7152(3) 0.6907(3) 0.0341(10) Uani 1 1 d . . . . .
H21A H -0.103762 0.711587 0.649237 0.041 Uiso 1 1 calc R . . . .
H21B H 0.049592 0.657754 0.699340 0.041 Uiso 1 1 calc R . . . .
C2 C 0.4363(4) 0.8917(3) 0.3409(3) 0.0295(9) Uani 1 1 d . . . . .
H2A H 0.512385 0.849194 0.322697 0.035 Uiso 1 1 calc R . . . .
H2B H 0.370572 0.845807 0.376822 0.035 Uiso 1 1 calc R . . . .
C34 C 0.1347(5) 0.8635(3) 0.0940(3) 0.0373(10) Uani 1 1 d . . . . .
H34 H 0.102757 0.905716 0.028733 0.045 Uiso 1 1 calc R . . . .
C20 C -0.0831(5) 0.7021(3) 0.7878(3) 0.0368(11) Uani 1 1 d . . . . .
H20A H -0.165678 0.757043 0.778178 0.044 Uiso 1 1 calc R . . . .
H20B H -0.112559 0.633255 0.818816 0.044 Uiso 1 1 calc R . . . .
C1 C 0.3614(4) 0.9802(3) 0.2511(3) 0.0362(10) Uani 1 1 d . . . . .
H1A H 0.325655 0.950499 0.209271 0.043 Uiso 1 1 calc R . . . .
H1B H 0.280602 1.018693 0.269615 0.043 Uiso 1 1 calc R . . . .
C32 C 0.3216(4) 0.7492(3) 0.2100(3) 0.0377(11) Uani 1 1 d . . . . .
H32 H 0.415456 0.713530 0.224632 0.045 Uiso 1 1 calc R . . . .
C15 C 0.8350(4) 0.4021(3) 0.9043(3) 0.0380(11) Uani 1 1 d . . . . .
H15 H 0.901919 0.362387 0.956707 0.046 Uiso 1 1 calc R . . . .
C29 C -0.1181(4) 0.7402(3) 0.3618(3) 0.0360(10) Uani 1 1 d . . . . .
H29A H -0.185647 0.801405 0.320080 0.054 Uiso 1 1 calc GR . . . .
H29B H -0.145571 0.716197 0.428300 0.054 Uiso 1 1 calc GR . . . .
H29C H -0.115487 0.683897 0.340060 0.054 Uiso 1 1 calc GR . . . .
C24 C 0.0637(5) 0.8075(3) 0.8085(3) 0.0401(11) Uani 1 1 d . . . . .
H24A H 0.135105 0.809306 0.853143 0.048 Uiso 1 1 calc R . . . .
H24B H -0.016194 0.864008 0.800317 0.048 Uiso 1 1 calc R . . . .
C18 C 0.2239(4) 0.4691(4) 0.9134(4) 0.0460(12) Uani 1 1 d . . . . .
H18A H 0.180211 0.447184 0.868955 0.069 Uiso 1 1 calc GR . . . .
H18B H 0.193157 0.544450 0.893723 0.069 Uiso 1 1 calc GR . . . .
H18C H 0.196915 0.430891 0.978832 0.069 Uiso 1 1 calc GR . . . .
C5 C 0.5030(5) 1.0964(3) 0.2560(3) 0.0394(11) Uani 1 1 d . . . . .
H5A H 0.424649 1.136667 0.274805 0.047 Uiso 1 1 calc R . . . .
H5B H 0.563282 1.145733 0.217404 0.047 Uiso 1 1 calc R . . . .
C19 C 0.4494(5) 0.2762(4) 1.0232(4) 0.0527(14) Uani 1 1 d . . . . .
H19A H 0.473238 0.203241 1.031515 0.079 Uiso 1 1 calc GR . . . .
H19B H 0.364503 0.285374 1.055756 0.079 Uiso 1 1 calc GR . . . .
H19C H 0.525932 0.293858 1.051271 0.079 Uiso 1 1 calc GR . . . .
C37 C -0.1407(5) 0.8242(4) -0.0181(3) 0.0507(13) Uani 1 1 d . . . . .
H37A H -0.231789 0.858136 -0.052774 0.076 Uiso 1 1 calc GR . . . .
H37B H -0.107386 0.760546 -0.027949 0.076 Uiso 1 1 calc GR . . . .
H37C H -0.074437 0.872281 -0.042561 0.076 Uiso 1 1 calc GR . . . .
C38 C -0.3417(5) 0.9279(4) 0.0845(4) 0.0531(13) Uani 1 1 d . . . . .
H38A H -0.372233 0.957454 0.015994 0.080 Uiso 1 1 calc GR . . . .
H38B H -0.362989 0.982236 0.108911 0.080 Uiso 1 1 calc GR . . . .
H38C H -0.390491 0.870126 0.120430 0.080 Uiso 1 1 calc GR . . . .

loop_
_atom_site_aniso_label
_atom_site_aniso_U_11
_atom_site_aniso_U_22
_atom_site_aniso_U_33
_atom_site_aniso_U_23
_atom_site_aniso_U_13
_atom_site_aniso_U_12
O4 0.0191(15) 0.0414(17) 0.0350(18) -0.0035(14) 0.0025(12) -0.0092(12)
O3 0.0289(16) 0.0388(17) 0.0348(18) -0.0144(14) 0.0064(13) -0.0073(12)
O8 0.0304(16) 0.0287(15) 0.044(2) -0.0132(14) -0.0033(14) 0.0008(12)
O1 0.0370(17) 0.0322(17) 0.0403(18) -0.0082(14) 0.0082(14) 0.0004(13)
O6 0.0402(18) 0.0351(17) 0.0306(17) -0.0128(14) -0.0021(13) -0.0047(13)
O7 0.0181(16) 0.065(2) 0.0429(19) -0.0269(17) 0.0037(13) -0.0085(13)
O2 0.0378(18) 0.0327(17) 0.045(2) -0.0132(15) 0.0063(14) -0.0076(13)
O5 0.0507(19) 0.0337(17) 0.0292(17) -0.0083(14) 0.0020(14) -0.0141(14)
N3 0.0156(16) 0.038(2) 0.034(2) -0.0162(16) 0.0046(14) -0.0067(14)
O9 0.052(2) 0.0445(19) 0.052(2) -0.0303(18) -0.0097(16) 0.0124(15)
N2 0.0181(16) 0.0234(17) 0.0282(19) -0.0038(15) 0.0000(14) -0.0067(13)
O10 0.0423(18) 0.0378(17) 0.045(2) -0.0210(15) -0.0060(15) -0.0010(14)
N1 0.0260(19) 0.031(2) 0.043(2) -0.0097(17) 0.0047(16) -0.0033(15)
N4 0.036(2) 0.036(2) 0.040(2) -0.0215(18) -0.0049(17) 0.0049(16)
C11 0.023(2) 0.020(2) 0.030(2) -0.0077(17) -0.0007(17) -0.0049(15)
C30 0.028(2) 0.025(2) 0.033(2) -0.0162(19) 0.0060(18) -0.0079(16)
C25 0.021(2) 0.028(2) 0.035(2) -0.0155(19) 0.0018(17) -0.0055(16)
C7 0.026(2) 0.023(2) 0.026(2) -0.0083(18) 0.0019(17) -0.0026(16)
C31 0.028(2) 0.025(2) 0.037(3) -0.016(2) 0.0045(19) -0.0068(17)
C27 0.021(2) 0.032(2) 0.026(2) -0.0115(19) 0.0024(17) -0.0068(16)
C22 0.021(2) 0.027(2) 0.033(2) -0.0128(19) -0.0005(17) -0.0012(16)
C6 0.020(2) 0.026(2) 0.029(2) -0.0144(18) 0.0033(17) -0.0029(15)
C8 0.025(2) 0.022(2) 0.021(2) -0.0065(17) -0.0022(17) -0.0019(16)
C4 0.027(2) 0.029(2) 0.033(2) -0.0111(19) 0.0047(18) -0.0087(17)
C12 0.029(2) 0.024(2) 0.033(2) -0.0131(19) 0.0044(18) -0.0071(16)
C26 0.023(2) 0.032(2) 0.027(2) -0.0122(18) 0.0071(17) -0.0056(16)
C16 0.032(2) 0.023(2) 0.025(2) -0.0069(18) -0.0001(18) -0.0047(17)
C3 0.0203(19) 0.022(2) 0.026(2) -0.0080(17) 0.0035(16) -0.0014(15)
C14 0.037(2) 0.033(2) 0.028(2) -0.006(2) -0.004(2) -0.0034(19)
C9 0.030(2) 0.035(2) 0.037(3) -0.011(2) -0.0052(19) -0.0092(18)
C36 0.038(2) 0.032(2) 0.023(2) -0.0098(19) 0.0012(19) -0.0013(18)
C10 0.031(2) 0.031(2) 0.027(2) -0.0119(19) -0.0005(18) -0.0012(17)
C33 0.042(3) 0.044(3) 0.044(3) -0.025(2) 0.021(2) -0.017(2)
C28 0.031(2) 0.031(2) 0.034(3) -0.013(2) 0.0050(19) -0.0046(18)
C17 0.036(2) 0.031(2) 0.021(2) -0.0053(19) 0.0032(18) -0.0029(19)
C13 0.024(2) 0.033(2) 0.048(3) -0.017(2) -0.004(2) -0.0012(17)
C23 0.030(2) 0.033(2) 0.038(3) -0.018(2) 0.0018(19) -0.0079(18)
C35 0.037(2) 0.026(2) 0.031(2) -0.0158(19) 0.0051(19) -0.0100(18)
C21 0.030(2) 0.037(2) 0.037(3) -0.015(2) 0.0003(19) -0.0090(18)
C2 0.033(2) 0.021(2) 0.029(2) -0.0042(18) -0.0010(19) -0.0065(17)
C34 0.044(3) 0.038(3) 0.034(3) -0.017(2) 0.009(2) -0.010(2)
C20 0.043(3) 0.037(3) 0.032(3) -0.015(2) 0.005(2) -0.012(2)
C1 0.037(2) 0.033(2) 0.036(3) -0.009(2) -0.007(2) -0.0097(19)
C32 0.026(2) 0.037(2) 0.059(3) -0.027(2) 0.009(2) -0.0108(18)
C15 0.039(3) 0.029(2) 0.038(3) -0.010(2) -0.015(2) 0.0038(19)
C29 0.038(2) 0.038(2) 0.034(3) -0.015(2) 0.005(2) -0.0126(19)
C24 0.047(3) 0.041(3) 0.041(3) -0.024(2) 0.004(2) -0.012(2)
C18 0.034(3) 0.050(3) 0.051(3) -0.018(3) 0.002(2) -0.010(2)
C5 0.049(3) 0.028(2) 0.038(3) -0.008(2) -0.001(2) -0.013(2)
C19 0.051(3) 0.040(3) 0.048(3) 0.002(2) 0.007(2) -0.010(2)
C37 0.051(3) 0.065(3) 0.046(3) -0.034(3) 0.002(2) -0.007(3)
C38 0.039(3) 0.065(3) 0.056(3) -0.034(3) -0.010(2) 0.010(2)

loop_
_atom_type_symbol
_atom_type_description
_atom_type_scat_dispersion_real
_atom_type_scat_dispersion_imag
_atom_type_scat_source
C C 0.0033 0.0016 'International Tables Vol C Tables 4.2.6.8 and 6.1.1.4'
H H 0.0000 0.0000 'International Tables Vol C Tables 4.2.6.8 and 6.1.1.4'
N N 0.0061 0.0033 'International Tables Vol C Tables 4.2.6.8 and 6.1.1.4'
O O 0.0106 0.0060 'International Tables Vol C Tables 4.2.6.8 and 6.1.1.4'

loop_
_geom_angle_atom_site_label_1
_geom_angle_atom_site_label_2
_geom_angle_atom_site_label_3
_geom_angle
_geom_angle_site_symmetry_1
_geom_angle_site_symmetry_3
_geom_angle_publ_flag
C12 O3 C10 105.8(3) . . ?
C31 O8 C28 106.2(3) . . ?
C20 O6 C24 111.3(3) . . ?
N1 O2 C19 108.9(3) . . ?
C1 O5 C5 110.9(3) . . ?
C25 N3 H3A 118.6 . . ?
C25 N3 C26 122.9(3) . . ?
C26 N3 H3A 118.6 . . ?
C7 N2 H2 118.5 . . ?
C6 N2 H2 118.5 . . ?
C6 N2 C7 123.0(3) . . ?
N4 O10 C37 109.3(3) . . ?
O2 N1 C18 114.1(3) . . ?
C17 N1 O2 117.6(3) . . ?
C17 N1 C18 123.5(4) . . ?
O10 N4 C38 114.3(3) . . ?
C36 N4 O10 118.9(3) . . ?
C36 N4 C38 123.6(4) . . ?
C12 C11 C8 108.2(3) . . ?
C12 C11 C16 118.9(4) . . ?
C16 C11 C8 132.8(3) . . ?
C31 C30 C27 108.0(3) . . ?
C35 C30 C31 119.4(4) . . ?
C35 C30 C27 132.4(4) . . ?
O7 C25 N3 121.8(4) . . ?
O7 C25 C22 122.3(4) . . ?
N3 C25 C22 115.9(3) . . ?
N2 C7 H7A 108.7 . . ?
N2 C7 H7B 108.7 . . ?
N2 C7 C8 114.4(3) . . ?
H7A C7 H7B 107.6 . . ?
C8 C7 H7A 108.7 . . ?
C8 C7 H7B 108.7 . . ?
O8 C31 C30 112.9(4) . . ?
O8 C31 C32 124.6(4) . . ?
C32 C31 C30 122.5(4) . . ?
C30 C27 C26 107.5(3) . . ?
C30 C27 C28 100.0(3) . . ?
C30 C27 C29 115.3(3) . . ?
C28 C27 C26 111.8(3) . . ?
C29 C27 C26 111.1(3) . . ?
C29 C27 C28 110.7(3) . . ?
C25 C22 H22 107.9 . . ?
C25 C22 C23 112.2(3) . . ?
C25 C22 C21 112.4(3) . . ?
C23 C22 H22 107.9 . . ?
C23 C22 C21 108.3(3) . . ?
C21 C22 H22 107.9 . . ?
O4 C6 N2 122.4(4) . . ?
O4 C6 C3 121.9(3) . . ?
N2 C6 C3 115.7(3) . . ?
C11 C8 C7 106.6(3) . . ?
C11 C8 C9 116.2(3) . . ?
C11 C8 C10 100.0(3) . . ?
C9 C8 C7 111.4(3) . . ?
C9 C8 C10 111.0(3) . . ?
C10 C8 C7 111.0(3) . . ?
H4A C4 H4B 108.2 . . ?
C3 C4 H4A 109.7 . . ?
C3 C4 H4B 109.7 . . ?
C5 C4 H4A 109.7 . . ?
C5 C4 H4B 109.7 . . ?
C5 C4 C3 110.0(3) . . ?
O3 C12 C11 113.0(3) . . ?
O3 C12 C13 123.8(4) . . ?
C13 C12 C11 123.1(4) . . ?
N3 C26 C27 113.9(3) . . ?
N3 C26 H26A 108.8 . . ?
N3 C26 H26B 108.8 . . ?
C27 C26 H26A 108.8 . . ?
C27 C26 H26B 108.8 . . ?
H26A C26 H26B 107.7 . . ?
C11 C16 C17 119.8(3) . . ?
C14 C16 C11 118.4(4) . . ?
C14 C16 C17 121.7(4) . . ?
C6 C3 C4 112.8(3) . . ?
C6 C3 H3 107.5 . . ?
C6 C3 C2 112.5(3) . . ?
C4 C3 H3 107.5 . . ?
C4 C3 C2 108.9(3) . . ?
C2 C3 H3 107.5 . . ?
C16 C14 H14 119.4 . . ?
C15 C14 C16 121.2(4) . . ?
C15 C14 H14 119.4 . . ?
C8 C9 H9A 109.5 . . ?
C8 C9 H9B 109.5 . . ?
C8 C9 H9C 109.5 . . ?
H9A C9 H9B 109.5 . . ?
H9A C9 H9C 109.5 . . ?
H9B C9 H9C 109.5 . . ?
O9 C36 N4 121.0(4) . . ?
O9 C36 C35 121.6(4) . . ?
N4 C36 C35 117.4(4) . . ?
O3 C10 C8 107.6(3) . . ?
O3 C10 H10A 110.2 . . ?
O3 C10 H10B 110.2 . . ?
C8 C10 H10A 110.2 . . ?
C8 C10 H10B 110.2 . . ?
H10A C10 H10B 108.5 . . ?
C34 C33 H33 119.1 . . ?
C34 C33 C32 121.9(4) . . ?
C32 C33 H33 119.1 . . ?
O8 C28 C27 106.9(3) . . ?
O8 C28 H28A 110.3 . . ?
O8 C28 H28B 110.3 . . ?
C27 C28 H28A 110.3 . . ?
C27 C28 H28B 110.3 . . ?
H28A C28 H28B 108.6 . . ?
O1 C17 N1 119.6(4) . . ?
O1 C17 C16 121.7(4) . . ?
N1 C17 C16 118.7(3) . . ?
C12 C13 H13 121.6 . . ?
C15 C13 C12 116.9(4) . . ?
C15 C13 H13 121.6 . . ?
C22 C23 H23A 109.5 . . ?
C22 C23 H23B 109.5 . . ?
H23A C23 H23B 108.1 . . ?
C24 C23 C22 110.8(3) . . ?
C24 C23 H23A 109.5 . . ?
C24 C23 H23B 109.5 . . ?
C30 C35 C36 120.1(4) . . ?
C30 C35 C34 118.6(4) . . ?
C34 C35 C36 121.1(4) . . ?
C22 C21 H21A 109.7 . . ?
C22 C21 H21B 109.7 . . ?
H21A C21 H21B 108.2 . . ?
C20 C21 C22 109.9(3) . . ?
C20 C21 H21A 109.7 . . ?
C20 C21 H21B 109.7 . . ?
C3 C2 H2A 109.7 . . ?
C3 C2 H2B 109.7 . . ?
H2A C2 H2B 108.2 . . ?
C1 C2 C3 109.9(3) . . ?
C1 C2 H2A 109.7 . . ?
C1 C2 H2B 109.7 . . ?
C33 C34 C35 120.3(4) . . ?
C33 C34 H34 119.8 . . ?
C35 C34 H34 119.8 . . ?
O6 C20 C21 112.2(3) . . ?
O6 C20 H20A 109.2 . . ?
O6 C20 H20B 109.2 . . ?
C21 C20 H20A 109.2 . . ?
C21 C20 H20B 109.2 . . ?
H20A C20 H20B 107.9 . . ?
O5 C1 C2 112.3(3) . . ?
O5 C1 H1A 109.2 . . ?
O5 C1 H1B 109.2 . . ?
C2 C1 H1A 109.2 . . ?
C2 C1 H1B 109.2 . . ?
H1A C1 H1B 107.9 . . ?
C31 C32 C33 117.3(4) . . ?
C31 C32 H32 121.4 . . ?
C33 C32 H32 121.4 . . ?
C14 C15 C13 121.6(4) . . ?
C14 C15 H15 119.2 . . ?
C13 C15 H15 119.2 . . ?
C27 C29 H29A 109.5 . . ?
C27 C29 H29B 109.5 . . ?
C27 C29 H29C 109.5 . . ?
H29A C29 H29B 109.5 . . ?
H29A C29 H29C 109.5 . . ?
H29B C29 H29C 109.5 . . ?
O6 C24 C23 112.2(3) . . ?
O6 C24 H24A 109.2 . . ?
O6 C24 H24B 109.2 . . ?
C23 C24 H24A 109.2 . . ?
C23 C24 H24B 109.2 . . ?
H24A C24 H24B 107.9 . . ?
N1 C18 H18A 109.5 . . ?
N1 C18 H18B 109.5 . . ?
N1 C18 H18C 109.5 . . ?
H18A C18 H18B 109.5 . . ?
H18A C18 H18C 109.5 . . ?
H18B C18 H18C 109.5 . . ?
O5 C5 C4 112.4(3) . . ?
O5 C5 H5A 109.1 . . ?
O5 C5 H5B 109.1 . . ?
C4 C5 H5A 109.1 . . ?
C4 C5 H5B 109.1 . . ?
H5A C5 H5B 107.9 . . ?
O2 C19 H19A 109.5 . . ?
O2 C19 H19B 109.5 . . ?
O2 C19 H19C 109.5 . . ?
H19A C19 H19B 109.5 . . ?
H19A C19 H19C 109.5 . . ?
H19B C19 H19C 109.5 . . ?
O10 C37 H37A 109.5 . . ?
O10 C37 H37B 109.5 . . ?
O10 C37 H37C 109.5 . . ?
H37A C37 H37B 109.5 . . ?
H37A C37 H37C 109.5 . . ?
H37B C37 H37C 109.5 . . ?
N4 C38 H38A 109.5 . . ?
N4 C38 H38B 109.5 . . ?
N4 C38 H38C 109.5 . . ?
H38A C38 H38B 109.5 . . ?
H38A C38 H38C 109.5 . . ?
H38B C38 H38C 109.5 . . ?

loop_
_geom_bond_atom_site_label_1
_geom_bond_atom_site_label_2
_geom_bond_distance
_geom_bond_site_symmetry_2
_geom_bond_publ_flag
O4 C6 1.233(4) . ?
O3 C12 1.377(5) . ?
O3 C10 1.454(5) . ?
O8 C31 1.362(5) . ?
O8 C28 1.454(5) . ?
O1 C17 1.237(5) . ?
O6 C20 1.417(5) . ?
O6 C24 1.428(5) . ?
O7 C25 1.239(4) . ?
O2 N1 1.403(4) . ?
O2 C19 1.445(5) . ?
O5 C1 1.424(5) . ?
O5 C5 1.429(5) . ?
N3 H3A 0.8800 . ?
N3 C25 1.341(5) . ?
N3 C26 1.447(5) . ?
O9 C36 1.229(5) . ?
N2 H2 0.8800 . ?
N2 C7 1.446(5) . ?
N2 C6 1.332(5) . ?
O10 N4 1.397(4) . ?
O10 C37 1.428(5) . ?
N1 C17 1.350(5) . ?
N1 C18 1.452(5) . ?
N4 C36 1.338(5) . ?
N4 C38 1.456(5) . ?
C11 C8 1.519(5) . ?
C11 C12 1.388(5) . ?
C11 C16 1.392(6) . ?
C30 C31 1.394(5) . ?
C30 C27 1.513(6) . ?
C30 C35 1.384(6) . ?
C25 C22 1.513(6) . ?
C7 H7A 0.9900 . ?
C7 H7B 0.9900 . ?
C7 C8 1.545(5) . ?
C31 C32 1.379(6) . ?
C27 C26 1.553(5) . ?
C27 C28 1.534(5) . ?
C27 C29 1.534(5) . ?
C22 H22 1.0000 . ?
C22 C23 1.525(5) . ?
C22 C21 1.529(5) . ?
C6 C3 1.516(5) . ?
C8 C9 1.524(5) . ?
C8 C10 1.531(5) . ?
C4 H4A 0.9900 . ?
C4 H4B 0.9900 . ?
C4 C3 1.521(5) . ?
C4 C5 1.511(6) . ?
C12 C13 1.381(6) . ?
C26 H26A 0.9900 . ?
C26 H26B 0.9900 . ?
C16 C14 1.392(5) . ?
C16 C17 1.494(6) . ?
C3 H3 1.0000 . ?
C3 C2 1.531(5) . ?
C14 H14 0.9500 . ?
C14 C15 1.371(6) . ?
C9 H9A 0.9800 . ?
C9 H9B 0.9800 . ?
C9 H9C 0.9800 . ?
C36 C35 1.509(6) . ?
C10 H10A 0.9900 . ?
C10 H10B 0.9900 . ?
C33 H33 0.9500 . ?
C33 C34 1.377(6) . ?
C33 C32 1.381(6) . ?
C28 H28A 0.9900 . ?
C28 H28B 0.9900 . ?
C13 H13 0.9500 . ?
C13 C15 1.380(6) . ?
C23 H23A 0.9900 . ?
C23 H23B 0.9900 . ?
C23 C24 1.513(6) . ?
C35 C34 1.401(6) . ?
C21 H21A 0.9900 . ?
C21 H21B 0.9900 . ?
C21 C20 1.516(6) . ?
C2 H2A 0.9900 . ?
C2 H2B 0.9900 . ?
C2 C1 1.515(5) . ?
C34 H34 0.9500 . ?
C20 H20A 0.9900 . ?
C20 H20B 0.9900 . ?
C1 H1A 0.9900 . ?
C1 H1B 0.9900 . ?
C32 H32 0.9500 . ?
C15 H15 0.9500 . ?
C29 H29A 0.9800 . ?
C29 H29B 0.9800 . ?
C29 H29C 0.9800 . ?
C24 H24A 0.9900 . ?
C24 H24B 0.9900 . ?
C18 H18A 0.9800 . ?
C18 H18B 0.9800 . ?
C18 H18C 0.9800 . ?
C5 H5A 0.9900 . ?
C5 H5B 0.9900 . ?
C19 H19A 0.9800 . ?
C19 H19B 0.9800 . ?
C19 H19C 0.9800 . ?
C37 H37A 0.9800 . ?
C37 H37B 0.9800 . ?
C37 H37C 0.9800 . ?
C38 H38A 0.9800 . ?
C38 H38B 0.9800 . ?
C38 H38C 0.9800 . ?
